data_2239869
loop_
_publ_author_name
'Kaur, Manpreet'
'Jasinski, Jerry P.'
'Yathirajan, H. S.'
'Yamuna, Thammarse S.'
'Byrappa, K.'

_publ_section_title
;
 Crystal structure of
 <i>N</i>-(3-benzoyl-4,5,6,7-tetrahydro-1-benzothiophen-2-yl)benzamide
;
_journal_coeditor_code HB7258
_journal_issue 9
_journal_name_full 'Acta Crystallographica Section E'
_journal_page_first o951
_journal_page_last o952
_journal_paper_doi 10.1107/S1600536814016948
_journal_volume 70
_journal_year 2014
_chemical_formula_iupac 'C22 H19 N O2 S'
_chemical_formula_moiety 'C22 H19 N O2 S'
_chemical_formula_sum 'C22 H19 N O2 S'
_chemical_formula_weight 361.44
_chemical_name_systematic
;
<i>N</i>-(3-Benzoyl-4,5,6,7-tetrahydro-1-benzothiophen-2-yl)benzamide
;
_space_group_crystal_system monoclinic
_space_group_IT_number 14
_space_group_name_Hall '-P 2ybc'
_space_group_name_H-M_alt 'P 1 21/c 1'
_symmetry_space_group_name_Hall '-P 2ybc'
_symmetry_space_group_name_H-M 'P 1 21/c 1'
_atom_sites_solution_hydrogens geom
_atom_sites_solution_primary direct
_audit_creation_method
;
  Olex2 1.2
  (compiled Apr 23 2013 17:54:37, GUI svn.r4466)
;
_cell_angle_alpha 90
_cell_angle_beta 106.150(3)
_cell_angle_gamma 90
_cell_formula_units_Z 4
_cell_length_a 13.5223(4)
_cell_length_b 6.23222(15)
_cell_length_c 22.2941(6)
_cell_measurement_reflns_used 5029
_cell_measurement_temperature 173(2)
_cell_measurement_theta_max 71.50
_cell_measurement_theta_min 4.14
_cell_volume 1804.67(9)
_computing_cell_refinement 'CrysAlis PRO (Agilent, 2012)'
_computing_data_collection 'CrysAlis PRO (Agilent, 2012)'
_computing_data_reduction 'CrysAlis RED (Agilent, 2012)'
_computing_molecular_graphics 'OLEX2 (Dolomanov <i>et al.</i>, 2009)'
_computing_publication_material 'OLEX2 (Dolomanov <i>et al.</i>, 2009)'
_computing_structure_refinement 'SHELXL2013 (Sheldrick, 2008)'
_computing_structure_solution 'SUPERFLIP (Palatinus & Chapuis, 2007)'
_diffrn_ambient_temperature 173(2)
_diffrn_detector_area_resol_mean 16.0416
_diffrn_measured_fraction_theta_full 1.000
_diffrn_measured_fraction_theta_max 0.987
_diffrn_measurement_device_type 'Agilent Eos Gemini'
_diffrn_measurement_method '\w scans'
_diffrn_radiation_type CuK\a
_diffrn_radiation_wavelength 1.54184
_diffrn_reflns_av_R_equivalents 0.0305
_diffrn_reflns_limit_h_max 16
_diffrn_reflns_limit_h_min -16
_diffrn_reflns_limit_k_max 7
_diffrn_reflns_limit_k_min -7
_diffrn_reflns_limit_l_max 26
_diffrn_reflns_limit_l_min -18
_diffrn_reflns_number 11346
_diffrn_reflns_theta_full 67.684
_diffrn_reflns_theta_max 71.232
_diffrn_reflns_theta_min 4.129
_exptl_absorpt_coefficient_mu 1.716
_exptl_absorpt_correction_T_max 1.00000
_exptl_absorpt_correction_T_min 0.69826
_exptl_absorpt_correction_type multi-scan
_exptl_absorpt_process_details '(CrysAlis RED; Agilent, 2012)'
_exptl_crystal_colour yellow
_exptl_crystal_density_diffrn 1.330
_exptl_crystal_description rod
_exptl_crystal_F_000 760
_exptl_crystal_size_max 0.24
_exptl_crystal_size_mid 0.22
_exptl_crystal_size_min 0.12
_refine_diff_density_max 0.276
_refine_diff_density_min -0.240
_refine_ls_extinction_method none
_refine_ls_goodness_of_fit_ref 1.038
_refine_ls_hydrogen_treatment constr
_refine_ls_matrix_type full
_refine_ls_number_parameters 235
_refine_ls_number_reflns 3467
_refine_ls_number_restraints 0
_refine_ls_restrained_S_all 1.038
_refine_ls_R_factor_all 0.0421
_refine_ls_R_factor_gt 0.0368
_refine_ls_shift/su_max 0.001
_refine_ls_shift/su_mean 0.000
_refine_ls_structure_factor_coef Fsqd
_refine_ls_weighting_details 'w=1/[\s^2^(Fo^2^)+(0.0622P)^2^+0.3587P] where P=(Fo^2^+2Fc^2^)/3'
_refine_ls_weighting_scheme calc
_refine_ls_wR_factor_gt 0.1004
_refine_ls_wR_factor_ref 0.1053
_reflns_number_gt 3049
_reflns_number_total 3467
_reflns_threshold_expression I>2\s(I)
_cod_data_source_file hb7258sup1.cif
_cod_data_source_block I
_cod_original_cell_volume 1804.66(9)
_cod_database_code 2239869
_cod_database_fobs_code 2239869
_shelx_space_group_comment
;
The symmetry employed for this shelxl refinement is uniquely defined
by the following loop, which should always be used as a source of
symmetry information in preference to the above space-group names.
They are only intended as comments.
;

loop_
_space_group_symop_operation_xyz
'x, y, z'
'-x, y+1/2, -z+1/2'
'-x, -y, -z'
'x, -y-1/2, z-1/2'

loop_
_atom_site_type_symbol
_atom_site_label
_atom_site_fract_x
_atom_site_fract_y
_atom_site_fract_z
_atom_site_U_iso_or_equiv
_atom_site_adp_type
_atom_site_calc_flag
_atom_site_occupancy
S S1 0.69329(3) 0.62586(6) 0.30922(2) 0.02882(13) Uani d 1
O O1 0.75720(10) 0.27477(18) 0.49345(5) 0.0410(3) Uani d 1
O O2 0.81305(10) 0.2921(2) 0.28522(5) 0.0435(3) Uani d 1
N N1 0.79387(10) 0.2983(2) 0.38260(6) 0.0292(3) Uani d 1
H H1 0.8088 0.2330 0.4180 0.035 Uiso calc 1
C C1 0.73063(11) 0.4651(2) 0.48717(7) 0.0283(3) Uani d 1
C C2 0.69969(11) 0.5657(2) 0.42510(6) 0.0256(3) Uani d 1
C C3 0.63392(11) 0.7496(2) 0.40467(6) 0.0259(3) Uani d 1
C C4 0.56991(12) 0.8644(3) 0.44032(7) 0.0318(3) Uani d 1
H H4A 0.6125 0.9671 0.4688 0.038 Uiso calc 1
H H4B 0.5438 0.7614 0.4648 0.038 Uiso calc 1
C C5 0.47979(12) 0.9811(3) 0.39537(8) 0.0363(4) Uani d 1
H H5A 0.4299 0.8768 0.3729 0.044 Uiso calc 1
H H5B 0.4462 1.0725 0.4190 0.044 Uiso calc 1
C C6 0.51630(13) 1.1166(3) 0.34902(8) 0.0350(4) Uani d 1
H H6A 0.5687 1.2161 0.3715 0.042 Uiso calc 1
H H6B 0.4590 1.1995 0.3238 0.042 Uiso calc 1
C C7 0.56026(12) 0.9761(3) 0.30670(7) 0.0340(3) Uani d 1
H H7A 0.5044 0.9144 0.2741 0.041 Uiso calc 1
H H7B 0.6020 1.0629 0.2870 0.041 Uiso calc 1
C C8 0.62504(11) 0.7993(2) 0.34390(7) 0.0280(3) Uani d 1
C C9 0.73396(11) 0.4801(2) 0.37706(6) 0.0263(3) Uani d 1
C C10 0.83182(12) 0.2120(2) 0.33703(7) 0.0311(3) Uani d 1
C C11 0.89548(11) 0.0141(2) 0.35530(7) 0.0309(3) Uani d 1
C C12 0.92489(13) -0.0932(3) 0.30829(9) 0.0428(4) Uani d 1
H H12 0.9074 -0.0374 0.2680 0.051 Uiso calc 1
C C13 0.97989(15) -0.2821(4) 0.32123(11) 0.0562(6) Uani d 1
H H13 0.9989 -0.3531 0.2895 0.067 Uiso calc 1
C C14 1.00688(14) -0.3666(3) 0.38033(12) 0.0549(6) Uani d 1
H H14 1.0436 -0.4945 0.3886 0.066 Uiso calc 1
C C15 0.97916(15) -0.2603(3) 0.42765(10) 0.0485(4) Uani d 1
H H15 0.9978 -0.3162 0.4679 0.058 Uiso calc 1
C C16 0.92373(14) -0.0708(3) 0.41529(8) 0.0391(4) Uani d 1
H H16 0.9053 0.0000 0.4473 0.047 Uiso calc 1
C C17 0.73787(11) 0.5924(2) 0.54473(6) 0.0259(3) Uani d 1
C C18 0.77860(11) 0.7983(2) 0.55156(7) 0.0278(3) Uani d 1
H H18 0.7922 0.8668 0.5177 0.033 Uiso calc 1
C C19 0.79904(12) 0.9025(3) 0.60861(7) 0.0332(3) Uani d 1
H H19 0.8278 1.0392 0.6131 0.040 Uiso calc 1
C C20 0.77683(13) 0.8037(3) 0.65883(7) 0.0375(4) Uani d 1
H H20 0.7900 0.8742 0.6970 0.045 Uiso calc 1
C C21 0.73484(13) 0.5988(3) 0.65215(7) 0.0382(4) Uani d 1
H H21 0.7191 0.5331 0.6858 0.046 Uiso calc 1
C C22 0.71632(12) 0.4922(3) 0.59591(7) 0.0314(3) Uani d 1
H H22 0.6895 0.3539 0.5920 0.038 Uiso calc 1

loop_
_atom_site_aniso_label
_atom_site_aniso_U_11
_atom_site_aniso_U_22
_atom_site_aniso_U_33
_atom_site_aniso_U_12
_atom_site_aniso_U_13
_atom_site_aniso_U_23
S1 0.0315(2) 0.0324(2) 0.02130(19) 0.00008(14) 0.00527(14) 0.00048(13)
O1 0.0672(8) 0.0240(6) 0.0324(6) 0.0068(5) 0.0152(5) 0.0042(4)
O2 0.0592(8) 0.0429(7) 0.0301(6) 0.0045(6) 0.0152(5) -0.0012(5)
N1 0.0356(7) 0.0257(6) 0.0265(6) 0.0014(5) 0.0089(5) -0.0002(5)
C1 0.0317(7) 0.0247(7) 0.0280(7) -0.0012(6) 0.0077(6) 0.0019(6)
C2 0.0284(7) 0.0245(7) 0.0228(7) -0.0036(6) 0.0052(5) -0.0009(5)
C3 0.0260(7) 0.0253(7) 0.0245(7) -0.0029(5) 0.0036(5) 0.0004(5)
C4 0.0330(8) 0.0344(8) 0.0276(7) 0.0039(6) 0.0082(6) 0.0026(6)
C5 0.0309(8) 0.0421(9) 0.0360(8) 0.0062(7) 0.0096(6) 0.0036(7)
C6 0.0343(8) 0.0331(8) 0.0339(8) 0.0037(6) 0.0032(6) 0.0040(6)
C7 0.0349(8) 0.0372(9) 0.0263(7) 0.0035(7) 0.0026(6) 0.0058(6)
C8 0.0263(7) 0.0303(8) 0.0254(7) -0.0011(6) 0.0037(6) -0.0007(6)
C9 0.0279(7) 0.0244(7) 0.0246(7) -0.0042(6) 0.0040(5) -0.0003(5)
C10 0.0333(8) 0.0295(8) 0.0305(8) -0.0066(6) 0.0088(6) -0.0060(6)
C11 0.0268(7) 0.0290(8) 0.0378(8) -0.0064(6) 0.0104(6) -0.0081(6)
C12 0.0352(8) 0.0493(10) 0.0452(10) -0.0036(8) 0.0133(7) -0.0162(8)
C13 0.0374(10) 0.0572(12) 0.0735(14) 0.0054(9) 0.0147(9) -0.0305(11)
C14 0.0314(9) 0.0367(10) 0.0914(16) 0.0037(7) 0.0083(10) -0.0153(10)
C15 0.0422(10) 0.0364(9) 0.0638(12) 0.0037(8) 0.0097(9) 0.0046(8)
C16 0.0431(9) 0.0315(8) 0.0439(9) 0.0023(7) 0.0141(7) -0.0011(7)
C17 0.0257(7) 0.0267(7) 0.0238(7) 0.0040(6) 0.0046(5) 0.0030(5)
C18 0.0303(7) 0.0265(7) 0.0259(7) 0.0025(6) 0.0069(6) 0.0055(5)
C19 0.0329(8) 0.0290(8) 0.0330(8) 0.0030(6) 0.0012(6) -0.0018(6)
C20 0.0409(9) 0.0442(9) 0.0240(7) 0.0097(7) 0.0033(6) -0.0038(6)
C21 0.0432(9) 0.0471(10) 0.0265(8) 0.0068(7) 0.0134(7) 0.0094(7)
C22 0.0342(8) 0.0303(8) 0.0309(8) 0.0017(6) 0.0109(6) 0.0070(6)

loop_
_atom_type_symbol
_atom_type_description
_atom_type_scat_dispersion_real
_atom_type_scat_dispersion_imag
_atom_type_scat_source
C C 0.0181 0.0091 'International Tables Vol C Tables 4.2.6.8 and 6.1.1.4'
H H 0.0000 0.0000 'International Tables Vol C Tables 4.2.6.8 and 6.1.1.4'
N N 0.0311 0.0180 'International Tables Vol C Tables 4.2.6.8 and 6.1.1.4'
O O 0.0492 0.0322 'International Tables Vol C Tables 4.2.6.8 and 6.1.1.4'
S S 0.3331 0.5567 'International Tables Vol C Tables 4.2.6.8 and 6.1.1.4'

loop_
_geom_angle_atom_site_label_1
_geom_angle_atom_site_label_2
_geom_angle_atom_site_label_3
_geom_angle
C9 S1 C8 90.96(7)
C9 N1 H1 117.0
C10 N1 H1 117.0
C10 N1 C9 126.06(13)
O1 C1 C2 120.92(13)
O1 C1 C17 117.80(13)
C2 C1 C17 121.15(13)
C3 C2 C1 128.64(13)
C9 C2 C1 119.60(13)
C9 C2 C3 111.75(12)
C2 C3 C4 127.10(12)
C8 C3 C2 111.73(13)
C8 C3 C4 120.77(13)
C3 C4 H4A 109.6
C3 C4 H4B 109.6
C3 C4 C5 110.47(12)
H4A C4 H4B 108.1
C5 C4 H4A 109.6
C5 C4 H4B 109.6
C4 C5 H5A 109.4
C4 C5 H5B 109.4
H5A C5 H5B 108.0
C6 C5 C4 111.07(13)
C6 C5 H5A 109.4
C6 C5 H5B 109.4
C5 C6 H6A 109.4
C5 C6 H6B 109.4
C5 C6 C7 111.01(13)
H6A C6 H6B 108.0
C7 C6 H6A 109.4
C7 C6 H6B 109.4
C6 C7 H7A 109.6
C6 C7 H7B 109.6
H7A C7 H7B 108.1
C8 C7 C6 110.29(12)
C8 C7 H7A 109.6
C8 C7 H7B 109.6
C3 C8 S1 113.01(11)
C3 C8 C7 126.25(14)
C7 C8 S1 120.68(11)
N1 C9 S1 123.35(11)
N1 C9 C2 124.16(13)
C2 C9 S1 112.49(11)
O2 C10 N1 121.34(15)
O2 C10 C11 123.29(14)
N1 C10 C11 115.36(13)
C12 C11 C10 117.07(15)
C16 C11 C10 124.05(14)
C16 C11 C12 118.84(16)
C11 C12 H12 119.9
C13 C12 C11 120.20(19)
C13 C12 H12 119.9
C12 C13 H13 119.6
C14 C13 C12 120.84(18)
C14 C13 H13 119.6
C13 C14 H14 120.2
C13 C14 C15 119.55(18)
C15 C14 H14 120.2
C14 C15 H15 119.9
C14 C15 C16 120.2(2)
C16 C15 H15 119.9
C11 C16 H16 119.8
C15 C16 C11 120.34(17)
C15 C16 H16 119.8
C18 C17 C1 121.09(13)
C18 C17 C22 119.26(13)
C22 C17 C1 119.09(13)
C17 C18 H18 119.8
C19 C18 C17 120.38(14)
C19 C18 H18 119.8
C18 C19 H19 119.9
C20 C19 C18 120.12(15)
C20 C19 H19 119.9
C19 C20 H20 120.1
C19 C20 C21 119.85(15)
C21 C20 H20 120.1
C20 C21 H21 119.8
C22 C21 C20 120.39(15)
C22 C21 H21 119.8
C17 C22 H22 120.0
C21 C22 C17 119.98(15)
C21 C22 H22 120.0

loop_
_geom_bond_atom_site_label_1
_geom_bond_atom_site_label_2
_geom_bond_distance
S1 C8 1.7363(15)
S1 C9 1.7183(14)
O1 C1 1.2359(19)
O2 C10 1.219(2)
N1 H1 0.8600
N1 C9 1.3783(19)
N1 C10 1.369(2)
C1 C2 1.4701(19)
C1 C17 1.488(2)
C2 C3 1.444(2)
C2 C9 1.387(2)
C3 C4 1.508(2)
C3 C8 1.362(2)
C4 H4A 0.9700
C4 H4B 0.9700
C4 C5 1.529(2)
C5 H5A 0.9700
C5 H5B 0.9700
C5 C6 1.519(2)
C6 H6A 0.9700
C6 H6B 0.9700
C6 C7 1.524(2)
C7 H7A 0.9700
C7 H7B 0.9700
C7 C8 1.505(2)
C10 C11 1.494(2)
C11 C12 1.391(2)
C11 C16 1.389(2)
C12 H12 0.9300
C12 C13 1.380(3)
C13 H13 0.9300
C13 C14 1.371(3)
C14 H14 0.9300
C14 C15 1.383(3)
C15 H15 0.9300
C15 C16 1.385(2)
C16 H16 0.9300
C17 C18 1.388(2)
C17 C22 1.401(2)
C18 H18 0.9300
C18 C19 1.386(2)
C19 H19 0.9300
C19 C20 1.382(2)
C20 H20 0.9300
C20 C21 1.388(3)
C21 H21 0.9300
C21 C22 1.379(2)
C22 H22 0.9300

loop_
_geom_hbond_atom_site_label_D
_geom_hbond_atom_site_label_H
_geom_hbond_atom_site_label_A
_geom_hbond_distance_DH
_geom_hbond_distance_HA
_geom_hbond_distance_DA
_geom_hbond_angle_DHA
N1 H1 O1 0.86 2.01 2.6564(16) 131

loop_
_geom_torsion_atom_site_label_1
_geom_torsion_atom_site_label_2
_geom_torsion_atom_site_label_3
_geom_torsion_atom_site_label_4
_geom_torsion
O1 C1 C2 C3 155.63(15)
O1 C1 C2 C9 -23.4(2)
O1 C1 C17 C18 135.47(15)
O1 C1 C17 C22 -35.8(2)
O2 C10 C11 C12 -6.8(2)
O2 C10 C11 C16 175.24(16)
N1 C10 C11 C12 172.35(14)
N1 C10 C11 C16 -5.6(2)
C1 C2 C3 C4 -8.8(2)
C1 C2 C3 C8 178.44(14)
C1 C2 C9 S1 -177.81(10)
C1 C2 C9 N1 2.3(2)
C1 C17 C18 C19 -170.37(14)
C1 C17 C22 C21 171.94(14)
C2 C1 C17 C18 -40.4(2)
C2 C1 C17 C22 148.30(14)
C2 C3 C4 C5 -155.81(14)
C2 C3 C8 S1 0.89(16)
C2 C3 C8 C7 177.93(14)
C3 C2 C9 S1 3.05(16)
C3 C2 C9 N1 -176.88(13)
C3 C4 C5 C6 -49.88(18)
C4 C3 C8 S1 -172.37(11)
C4 C3 C8 C7 4.7(2)
C4 C5 C6 C7 64.62(18)
C5 C6 C7 C8 -41.43(18)
C6 C7 C8 S1 -175.02(11)
C6 C7 C8 C3 8.1(2)
C8 S1 C9 N1 177.76(13)
C8 S1 C9 C2 -2.17(12)
C8 C3 C4 C5 16.3(2)
C9 S1 C8 C3 0.70(12)
C9 S1 C8 C7 -176.53(13)
C9 N1 C10 O2 -1.2(2)
C9 N1 C10 C11 179.62(13)
C9 C2 C3 C4 170.22(14)
C9 C2 C3 C8 -2.51(18)
C10 N1 C9 S1 2.1(2)
C10 N1 C9 C2 -177.95(14)
C10 C11 C12 C13 -177.16(16)
C10 C11 C16 C15 177.18(16)
C11 C12 C13 C14 -0.3(3)
C12 C11 C16 C15 -0.7(3)
C12 C13 C14 C15 -0.4(3)
C13 C14 C15 C16 0.6(3)
C14 C15 C16 C11 0.0(3)
C16 C11 C12 C13 0.9(3)
C17 C1 C2 C3 -28.6(2)
C17 C1 C2 C9 152.41(14)
C17 C18 C19 C20 -1.4(2)
C18 C17 C22 C21 0.5(2)
C18 C19 C20 C21 0.6(2)
C19 C20 C21 C22 0.8(3)
C20 C21 C22 C17 -1.4(2)
C22 C17 C18 C19 0.9(2)
